data_4084104
loop_
_publ_author_name
'Wei, Yingfei'
'Petronilho, Ana'
'Mueller-Bunz, Helge'
'Albrecht, Martin'

_publ_section_title
;
 Mesoionic Triazolylidene Nickel Complexes: Synthesis, Ligand Lability,
 and Catalytic C--C Bond Formation Activity
;
_journal_issue 20
_journal_name_full Organometallics
_journal_page_first 5834
_journal_paper_doi 10.1021/om500593s
_journal_volume 33
_journal_year 2014
_chemical_absolute_configuration ad
_chemical_formula_moiety 'C31 H39 N6 Ni, I, 0.469 (C7 H8)'
_chemical_formula_sum 'C34.283 H42.752 I N6 Ni'
_chemical_formula_weight 724.48
_chemical_name_systematic
; 
 ? 
;
_space_group_IT_number 4
_symmetry_cell_setting monoclinic
_symmetry_space_group_name_Hall 'P 2yb'
_symmetry_space_group_name_H-M 'P 1 21 1'
_atom_sites_solution_hydrogens geom
_atom_sites_solution_primary direct
_atom_sites_solution_secondary difmap
_audit_creation_method SHELXL-97
_cell_angle_alpha 90.00
_cell_angle_beta 97.2509(4)
_cell_angle_gamma 90.00
_cell_formula_units_Z 4
_cell_length_a 10.80156(5)
_cell_length_b 19.60167(7)
_cell_length_c 15.81324(6)
_cell_measurement_reflns_used 44451
_cell_measurement_temperature 100(2)
_cell_measurement_theta_max 76.7380
_cell_measurement_theta_min 3.5910
_cell_volume 3321.34(2)
_computing_cell_refinement
; 
CrysAlisPro, Agilent Technologies, 
Version 1.171.36.24a (release 19-12-2012 CrysAlis171 .NET) 
(compiled Dec 19 2012,11:08:27) 
;
_computing_data_collection
; 
CrysAlisPro, Agilent Technologies, 
Version 1.171.36.24a (release 19-12-2012 CrysAlis171 .NET) 
(compiled Dec 19 2012,11:08:27) 
;
_computing_data_reduction
; 
CrysAlisPro, Agilent Technologies, 
Version 1.171.36.24a (release 19-12-2012 CrysAlis171 .NET) 
(compiled Dec 19 2012,11:08:27) 
;
_computing_structure_refinement 'SHELXL-97 (Sheldrick, 2008)'
_computing_structure_solution 'SHELXS-97 (Sheldrick, 2008)'
_diffrn_ambient_temperature 100(2)
_diffrn_detector_area_resol_mean 10.3196
_diffrn_measured_fraction_theta_full 0.995
_diffrn_measured_fraction_theta_max 0.995
_diffrn_measurement_device_type 'SuperNova, Dual, Cu at zero, Atlas'
_diffrn_measurement_method '\w scans'
_diffrn_radiation_monochromator mirror
_diffrn_radiation_source 'SuperNova (Cu) X-ray Source'
_diffrn_radiation_type CuK\a
_diffrn_radiation_wavelength 1.54184
_diffrn_reflns_av_R_equivalents 0.0315
_diffrn_reflns_av_sigmaI/netI 0.0203
_diffrn_reflns_limit_h_max 12
_diffrn_reflns_limit_h_min -13
_diffrn_reflns_limit_k_max 24
_diffrn_reflns_limit_k_min -24
_diffrn_reflns_limit_l_max 19
_diffrn_reflns_limit_l_min -19
_diffrn_reflns_number 69666
_diffrn_reflns_theta_full 76.88
_diffrn_reflns_theta_max 76.88
_diffrn_reflns_theta_min 2.82
_exptl_absorpt_coefficient_mu 8.383
_exptl_absorpt_correction_T_max 0.409
_exptl_absorpt_correction_T_min 0.205
_exptl_absorpt_correction_type analytical
_exptl_absorpt_process_details
; 
CrysAlisPro, Agilent Technologies, 
Version 1.171.36.24a (release 19-12-2012 CrysAlis171 .NET) 
(compiled Dec 19 2012,11:08:27) 
Analytical numeric absorption correction using a multifaceted crystal 
model based on expressions derived by R.C. Clark & J.S. Reid. 
(Clark, R. C. & Reid, J. S. (1995). Acta Cryst. A51, 887-897) 
;
_exptl_crystal_colour 'dark red'
_exptl_crystal_density_diffrn 1.449
_exptl_crystal_density_method 'not measured'
_exptl_crystal_description irregular
_exptl_crystal_F_000 1485.8
_exptl_crystal_size_max 0.2833
_exptl_crystal_size_mid 0.2112
_exptl_crystal_size_min 0.1533
_refine_diff_density_max 0.590
_refine_diff_density_min -0.704
_refine_diff_density_rms 0.062
_refine_ls_abs_structure_details 'Flack H D (1983), Acta Cryst. A39, 876-881'
_refine_ls_abs_structure_Flack 0.032(2)
_refine_ls_extinction_coef 0.00065(3)
_refine_ls_extinction_expression Fc^*^=kFc[1+0.001xFc^2^\l^3^/sin(2\q)]^-1/4^
_refine_ls_extinction_method SHELXL
_refine_ls_goodness_of_fit_ref 1.039
_refine_ls_hydrogen_treatment constr
_refine_ls_matrix_type full
_refine_ls_number_parameters 777
_refine_ls_number_reflns 13915
_refine_ls_number_restraints 1
_refine_ls_restrained_S_all 1.039
_refine_ls_R_factor_all 0.0286
_refine_ls_R_factor_gt 0.0274
_refine_ls_shift/su_max 0.002
_refine_ls_shift/su_mean 0.000
_refine_ls_structure_factor_coef Fsqd
_refine_ls_weighting_details 'calc w=1/[\s^2^(Fo^2^)+(0.0365P)^2^+3.0024P] where P=(Fo^2^+2Fc^2^)/3'
_refine_ls_weighting_scheme calc
_refine_ls_wR_factor_gt 0.0698
_refine_ls_wR_factor_ref 0.0708
_reflns_number_gt 13523
_reflns_number_total 13915
_reflns_threshold_expression I>2\s(I)
_cod_data_source_file om500593s_si_002.cif
_cod_data_source_block alb268(4aI)
_cod_original_sg_symbol_H-M 'P 21'
_cod_database_code 4084104

loop_
_symmetry_equiv_pos_as_xyz
'x, y, z'
'-x, y+1/2, -z'

loop_
_atom_site_label
_atom_site_type_symbol
_atom_site_fract_x
_atom_site_fract_y
_atom_site_fract_z
_atom_site_U_iso_or_equiv
_atom_site_adp_type
_atom_site_occupancy
_atom_site_symmetry_multiplicity
_atom_site_calc_flag
_atom_site_refinement_flags
Ni1 Ni 0.75964(5) 0.07123(3) 0.93257(3) 0.01311(10) Uani 1 1 d .
N1 N 0.6272(2) 0.08089(14) 1.08216(15) 0.0169(5) Uani 1 1 d .
N2 N 0.6060(3) 0.11945(16) 1.14803(18) 0.0235(6) Uani 1 1 d .
N3 N 0.6839(3) 0.17117(15) 1.14508(17) 0.0207(6) Uani 1 1 d .
N4 N 0.7203(2) 0.20154(14) 0.84339(15) 0.0153(5) Uani 1 1 d .
N5 N 0.6353(2) 0.24619(14) 0.80774(15) 0.0175(5) Uani 1 1 d .
N6 N 0.5285(2) 0.21603(14) 0.81465(15) 0.0159(5) Uani 1 1 d .
C1 C 0.7167(3) 0.10583(16) 1.03565(18) 0.0148(6) Uani 1 1 d .
C2 C 0.7527(3) 0.16595(17) 1.07908(18) 0.0169(6) Uani 1 1 d .
C3 C 0.8507(3) 0.21578(17) 1.06465(18) 0.0168(6) Uani 1 1 d .
C4 C 0.8252(3) 0.28496(19) 1.05153(19) 0.0230(6) Uani 1 1 d .
H4 H 0.7426 0.3017 1.0510 0.028 Uiso 1 1 calc R
C5 C 0.9219(4) 0.32934(19) 1.0392(2) 0.0269(7) Uani 1 1 d .
H5 H 0.9052 0.3767 1.0322 0.032 Uiso 1 1 calc R
C6 C 1.0413(3) 0.3057(2) 1.03691(19) 0.0258(7) Uani 1 1 d .
H6 H 1.1059 0.3366 1.0273 0.031 Uiso 1 1 calc R
C7 C 1.0675(3) 0.23685(19) 1.04860(19) 0.0231(7) Uani 1 1 d .
H7 H 1.1497 0.2203 1.0466 0.028 Uiso 1 1 calc R
C8 C 0.9725(3) 0.19217(17) 1.06325(19) 0.0195(6) Uani 1 1 d .
H8 H 0.9906 0.1451 1.0724 0.023 Uiso 1 1 calc R
C9 C 0.5593(3) 0.01592(17) 1.06952(19) 0.0209(6) Uani 1 1 d .
H9A H 0.6120 -0.0211 1.0972 0.025 Uiso 1 1 calc R
H9B H 0.5438 0.0058 1.0077 0.025 Uiso 1 1 calc R
C10 C 0.4363(3) 0.01685(16) 1.10545(19) 0.0262(6) Uani 1 1 d .
H10A H 0.3840 0.0540 1.0777 0.031 Uiso 1 1 calc R
H10B H 0.4522 0.0273 1.1671 0.031 Uiso 1 1 calc R
C11 C 0.3638(3) -0.05024(17) 1.0934(2) 0.0297(7) Uani 1 1 d .
H11A H 0.4103 -0.0868 1.1270 0.036 Uiso 1 1 calc R
H11B H 0.3543 -0.0637 1.0325 0.036 Uiso 1 1 calc R
C12 C 0.2343(3) -0.0412(2) 1.1229(2) 0.0371(8) Uani 1 1 d .
H12A H 0.1853 -0.0086 1.0854 0.056 Uiso 1 1 calc R
H12B H 0.2440 -0.0240 1.1816 0.056 Uiso 1 1 calc R
H12C H 0.1911 -0.0853 1.1205 0.056 Uiso 1 1 calc R
C13 C 0.6807(4) 0.2268(2) 1.2064(2) 0.0305(8) Uani 1 1 d .
H13A H 0.6312 0.2647 1.1794 0.046 Uiso 1 1 calc R
H13B H 0.7659 0.2425 1.2250 0.046 Uiso 1 1 calc R
H13C H 0.6428 0.2106 1.2558 0.046 Uiso 1 1 calc R
C14 C 0.6717(3) 0.14301(16) 0.87318(17) 0.0138(5) Uani 1 1 d .
C15 C 0.5429(3) 0.15401(16) 0.85369(17) 0.0149(6) Uani 1 1 d .
C16 C 0.4389(3) 0.10938(16) 0.86855(17) 0.0132(5) Uani 1 1 d .
C17 C 0.4429(3) 0.04065(17) 0.84742(17) 0.0166(6) Uani 1 1 d .
H17 H 0.5128 0.0235 0.8232 0.020 Uiso 1 1 calc R
C18 C 0.3471(3) -0.00321(17) 0.86110(19) 0.0193(6) Uani 1 1 d .
H18 H 0.3516 -0.0502 0.8469 0.023 Uiso 1 1 calc R
C19 C 0.2438(3) 0.02186(17) 0.89580(19) 0.0198(6) Uani 1 1 d .
H19 H 0.1768 -0.0077 0.9043 0.024 Uiso 1 1 calc R
C20 C 0.2392(3) 0.09059(17) 0.9180(2) 0.0202(6) Uani 1 1 d .
H20 H 0.1691 0.1075 0.9422 0.024 Uiso 1 1 calc R
C21 C 0.3356(3) 0.13444(17) 0.90517(18) 0.0178(6) Uani 1 1 d .
H21 H 0.3321 0.1811 0.9210 0.021 Uiso 1 1 calc R
C22 C 0.8514(3) 0.22057(17) 0.84606(18) 0.0176(6) Uani 1 1 d .
H22A H 0.9020 0.1922 0.8893 0.021 Uiso 1 1 calc R
H22B H 0.8617 0.2688 0.8640 0.021 Uiso 1 1 calc R
C23 C 0.9003(3) 0.21166(17) 0.76047(19) 0.0178(6) Uani 1 1 d .
H23A H 0.8906 0.1634 0.7425 0.021 Uiso 1 1 calc R
H23B H 0.8498 0.2399 0.7171 0.021 Uiso 1 1 calc R
C24 C 1.0364(3) 0.23189(19) 0.7644(2) 0.0256(7) Uani 1 1 d .
H24A H 1.0661 0.2198 0.7097 0.031 Uiso 1 1 calc R
H24B H 1.0857 0.2051 0.8099 0.031 Uiso 1 1 calc R
C25 C 1.0608(3) 0.3075(2) 0.7817(2) 0.0299(8) Uani 1 1 d .
H25A H 1.0172 0.3345 0.7349 0.045 Uiso 1 1 calc R
H25B H 1.1507 0.3164 0.7860 0.045 Uiso 1 1 calc R
H25C H 1.0303 0.3203 0.8353 0.045 Uiso 1 1 calc R
C26 C 0.4142(3) 0.25203(19) 0.7808(2) 0.0221(7) Uani 1 1 d .
H26A H 0.3915 0.2844 0.8234 0.033 Uiso 1 1 calc R
H26B H 0.3465 0.2190 0.7672 0.033 Uiso 1 1 calc R
H26C H 0.4282 0.2768 0.7290 0.033 Uiso 1 1 calc R
C27 C 0.9123(3) 0.03814(17) 0.86777(19) 0.0190(6) Uani 1 1 d .
H27 H 0.9644 0.0668 0.8391 0.023 Uiso 1 1 calc R
C28 C 0.7965(3) 0.00810(17) 0.83123(19) 0.0196(6) Uani 1 1 d .
H28 H 0.7566 0.0154 0.7749 0.024 Uiso 1 1 calc R
C29 C 0.7520(3) -0.03425(17) 0.8935(2) 0.0213(6) Uani 1 1 d .
H29 H 0.6813 -0.0634 0.8852 0.026 Uiso 1 1 calc R
C30 C 0.8324(3) -0.02482(18) 0.9699(2) 0.0220(7) Uani 1 1 d .
H30 H 0.8211 -0.0435 1.0238 0.026 Uiso 1 1 calc R
C31 C 0.9346(3) 0.01787(17) 0.9526(2) 0.0204(6) Uani 1 1 d .
H31 H 1.0048 0.0301 0.9921 0.024 Uiso 1 1 calc R
Ni2 Ni 0.22858(5) 1.03617(3) 0.56541(3) 0.01250(10) Uani 1 1 d .
N7 N 0.3719(2) 1.02254(14) 0.42148(15) 0.0153(5) Uani 1 1 d .
N8 N 0.4004(3) 0.98114(15) 0.35990(17) 0.0212(6) Uani 1 1 d .
N9 N 0.3219(3) 0.92985(15) 0.36288(16) 0.0195(5) Uani 1 1 d .
N10 N 0.2701(2) 0.90690(14) 0.65606(15) 0.0154(5) Uani 1 1 d .
N11 N 0.3548(2) 0.86299(14) 0.69292(16) 0.0173(5) Uani 1 1 d .
N12 N 0.4621(2) 0.89378(14) 0.68597(15) 0.0156(5) Uani 1 1 d .
C32 C 0.2778(3) 0.99983(16) 0.46444(18) 0.0144(6) Uani 1 1 d .
C33 C 0.2450(3) 0.93843(16) 0.42383(18) 0.0159(6) Uani 1 1 d .
C34 C 0.1437(3) 0.89050(16) 0.43688(17) 0.0175(6) Uani 1 1 d .
C35 C 0.1671(3) 0.82092(18) 0.45268(19) 0.0223(7) Uani 1 1 d .
H35 H 0.2492 0.8032 0.4542 0.027 Uiso 1 1 calc R
C36 C 0.0677(3) 0.77768(19) 0.4663(2) 0.0262(7) Uani 1 1 d .
H36 H 0.0828 0.7305 0.4771 0.031 Uiso 1 1 calc R
C37 C -0.0528(3) 0.80344(19) 0.46394(19) 0.0269(7) Uani 1 1 d .
H37 H -0.1198 0.7739 0.4727 0.032 Uiso 1 1 calc R
C38 C -0.0748(3) 0.87251(19) 0.4488(2) 0.0237(7) Uani 1 1 d .
H38 H -0.1566 0.8903 0.4484 0.028 Uiso 1 1 calc R
C39 C 0.0225(3) 0.91565(18) 0.43436(18) 0.0196(6) Uani 1 1 d .
H39 H 0.0063 0.9626 0.4227 0.024 Uiso 1 1 calc R
C40 C 0.4415(3) 1.08767(17) 0.43248(18) 0.0180(6) Uani 1 1 d .
H40A H 0.5292 1.0783 0.4559 0.022 Uiso 1 1 calc R
H40B H 0.4042 1.1168 0.4737 0.022 Uiso 1 1 calc R
C41 C 0.4384(3) 1.12459(15) 0.34975(18) 0.0217(6) Uani 1 1 d .
H41A H 0.4786 1.0959 0.3094 0.026 Uiso 1 1 calc R
H41B H 0.4873 1.1673 0.3591 0.026 Uiso 1 1 calc R
C42 C 0.3061(3) 1.14200(17) 0.3101(2) 0.0293(7) Uani 1 1 d .
H42A H 0.2546 1.1001 0.3068 0.035 Uiso 1 1 calc R
H42B H 0.2692 1.1748 0.3475 0.035 Uiso 1 1 calc R
C43 C 0.3019(4) 1.1725(2) 0.2217(2) 0.0347(9) Uani 1 1 d .
H43A H 0.3322 1.1389 0.1832 0.052 Uiso 1 1 calc R
H43B H 0.3551 1.2132 0.2242 0.052 Uiso 1 1 calc R
H43C H 0.2159 1.1852 0.2004 0.052 Uiso 1 1 calc R
C44 C 0.3305(4) 0.87202(19) 0.3053(2) 0.0297(8) Uani 1 1 d .
H44A H 0.3789 0.8854 0.2596 0.045 Uiso 1 1 calc R
H44B H 0.2464 0.8582 0.2806 0.045 Uiso 1 1 calc R
H44C H 0.3718 0.8337 0.3372 0.045 Uiso 1 1 calc R
C45 C 0.3172(3) 0.96531(16) 0.62567(17) 0.0146(6) Uani 1 1 d .
C46 C 0.4452(3) 0.95522(15) 0.64543(17) 0.0136(6) Uani 1 1 d .
C47 C 0.5491(3) 1.00010(16) 0.62842(18) 0.0161(6) Uani 1 1 d .
C48 C 0.5432(3) 1.06925(16) 0.64894(17) 0.0148(5) Uani 1 1 d .
H48 H 0.4743 1.0862 0.6744 0.018 Uiso 1 1 calc R
C49 C 0.6384(3) 1.11342(17) 0.6320(2) 0.0185(6) Uani 1 1 d .
H49 H 0.6340 1.1605 0.6454 0.022 Uiso 1 1 calc R
C50 C 0.7389(3) 1.08834(18) 0.5958(2) 0.0216(6) Uani 1 1 d .
H50 H 0.8043 1.1183 0.5851 0.026 Uiso 1 1 calc R
C51 C 0.7453(3) 1.01994(18) 0.5749(2) 0.0210(7) Uani 1 1 d .
H51 H 0.8148 1.0032 0.5498 0.025 Uiso 1 1 calc R
C52 C 0.6497(3) 0.97531(17) 0.59072(18) 0.0173(6) Uani 1 1 d .
H52 H 0.6534 0.9285 0.5758 0.021 Uiso 1 1 calc R
C53 C 0.1383(3) 0.88687(16) 0.65350(19) 0.0172(6) Uani 1 1 d .
H53A H 0.1290 0.8384 0.6363 0.021 Uiso 1 1 calc R
H53B H 0.0870 0.9146 0.6099 0.021 Uiso 1 1 calc R
C54 C 0.0900(3) 0.89630(17) 0.73896(19) 0.0189(6) Uani 1 1 d .
H54A H 0.0993 0.9446 0.7567 0.023 Uiso 1 1 calc R
H54B H 0.1398 0.8680 0.7826 0.023 Uiso 1 1 calc R
C55 C -0.0477(3) 0.87566(18) 0.7329(2) 0.0227(7) Uani 1 1 d .
H55A H -0.0797 0.8880 0.7868 0.027 Uiso 1 1 calc R
H55B H -0.0958 0.9020 0.6864 0.027 Uiso 1 1 calc R
C56 C -0.0701(3) 0.7997(2) 0.7161(2) 0.0301(8) Uani 1 1 d .
H56A H -0.0491 0.7882 0.6593 0.045 Uiso 1 1 calc R
H56B H -0.1580 0.7890 0.7191 0.045 Uiso 1 1 calc R
H56C H -0.0175 0.7731 0.7591 0.045 Uiso 1 1 calc R
C57 C 0.5776(3) 0.85839(18) 0.71925(19) 0.0211(6) Uani 1 1 d .
H57A H 0.5653 0.8341 0.7717 0.032 Uiso 1 1 calc R
H57B H 0.6451 0.8917 0.7316 0.032 Uiso 1 1 calc R
H57C H 0.5997 0.8257 0.6767 0.032 Uiso 1 1 calc R
C58 C 0.1890(3) 1.10039(18) 0.66488(19) 0.0198(6) Uani 1 1 d .
H58 H 0.2298 1.0944 0.7212 0.024 Uiso 1 1 calc R
C59 C 0.0736(3) 1.06841(17) 0.62989(19) 0.0183(6) Uani 1 1 d .
H59 H 0.0227 1.0400 0.6599 0.022 Uiso 1 1 calc R
C60 C 0.0500(3) 1.08655(17) 0.54417(19) 0.0197(6) Uani 1 1 d .
H60 H -0.0194 1.0726 0.5050 0.024 Uiso 1 1 calc R
C61 C 0.1500(3) 1.13023(17) 0.5261(2) 0.0197(6) Uani 1 1 d .
H61 H 0.1599 1.1483 0.4716 0.024 Uiso 1 1 calc R
C62 C 0.2312(3) 1.14211(16) 0.6014(2) 0.0199(6) Uani 1 1 d .
H62 H 0.3006 1.1722 0.6083 0.024 Uiso 1 1 calc R
I1 I 0.44007(2) 0.288948(9) 0.517152(13) 0.02873(6) Uani 1 1 d .
I2 I 0.56220(2) 0.812184(10) 0.976370(13) 0.03002(6) Uani 1 1 d .
C63 C 0.7769(4) -0.0060(3) 0.2821(3) 0.0473(11) Uani 0.938(4) 1 d P
C64 C 0.7655(5) 0.0470(3) 0.3389(3) 0.0614(15) Uani 0.938(4) 1 d P
H64 H 0.7010 0.0461 0.3746 0.074 Uiso 0.938(4) 1 calc PR
C65 C 0.8483(6) 0.1009(3) 0.3433(3) 0.077(2) Uani 0.938(4) 1 d P
H65 H 0.8389 0.1374 0.3814 0.092 Uiso 0.938(4) 1 calc PR
C66 C 0.9489(5) 0.1029(3) 0.2912(4) 0.0656(16) Uani 0.938(4) 1 d P
H66 H 1.0055 0.1402 0.2941 0.079 Uiso 0.938(4) 1 calc PR
C67 C 0.9595(5) 0.0489(3) 0.2373(3) 0.0538(12) Uani 0.938(4) 1 d P
H67 H 1.0264 0.0474 0.2037 0.065 Uiso 0.938(4) 1 calc PR
C68 C 0.8716(4) -0.0039(2) 0.2320(3) 0.0424(10) Uani 0.938(4) 1 d P
H68 H 0.8778 -0.0396 0.1921 0.051 Uiso 0.938(4) 1 calc PR
C69 C 0.6864(5) -0.0654(3) 0.2760(4) 0.0579(16) Uani 0.938(4) 1 d P
H69A H 0.6562 -0.0745 0.2160 0.087 Uiso 0.938(4) 1 calc PR
H69B H 0.6156 -0.0542 0.3066 0.087 Uiso 0.938(4) 1 calc PR
H69C H 0.7290 -0.1060 0.3015 0.087 Uiso 0.938(4) 1 calc PR

loop_
_atom_site_aniso_label
_atom_site_aniso_U_11
_atom_site_aniso_U_22
_atom_site_aniso_U_33
_atom_site_aniso_U_23
_atom_site_aniso_U_13
_atom_site_aniso_U_12
Ni1 0.0153(2) 0.0128(2) 0.0116(2) -0.00035(18) 0.00306(18) 0.00077(19)
N1 0.0182(12) 0.0196(13) 0.0137(11) -0.0008(10) 0.0049(9) 0.0004(11)
N2 0.0255(15) 0.0255(15) 0.0210(13) -0.0084(11) 0.0079(11) -0.0054(12)
N3 0.0228(14) 0.0222(14) 0.0185(12) -0.0067(10) 0.0077(10) -0.0034(11)
N4 0.0165(12) 0.0161(12) 0.0134(10) 0.0038(9) 0.0024(9) -0.0012(10)
N5 0.0192(13) 0.0178(13) 0.0152(11) 0.0035(10) 0.0013(9) 0.0005(10)
N6 0.0185(13) 0.0141(12) 0.0152(11) 0.0045(9) 0.0023(9) 0.0003(10)
C1 0.0155(14) 0.0157(15) 0.0132(12) 0.0015(11) 0.0018(10) 0.0031(12)
C2 0.0215(15) 0.0168(15) 0.0124(12) -0.0020(11) 0.0022(11) 0.0004(12)
C3 0.0183(15) 0.0194(15) 0.0129(12) -0.0058(11) 0.0030(11) -0.0049(12)
C4 0.0307(17) 0.0185(15) 0.0202(13) -0.0011(13) 0.0052(12) 0.0006(14)
C5 0.042(2) 0.0193(17) 0.0199(14) -0.0034(12) 0.0045(13) -0.0031(14)
C6 0.0318(17) 0.0264(17) 0.0188(13) -0.0013(13) 0.0013(12) -0.0134(15)
C7 0.0184(15) 0.0330(19) 0.0175(14) -0.0022(13) 0.0013(11) -0.0094(13)
C8 0.0239(16) 0.0176(15) 0.0164(13) -0.0022(11) 0.0005(11) -0.0046(13)
C9 0.0241(16) 0.0210(16) 0.0188(14) -0.0056(12) 0.0071(12) -0.0053(13)
C10 0.0268(15) 0.0275(15) 0.0250(14) -0.0013(12) 0.0058(12) -0.0040(12)
C11 0.0318(17) 0.0327(17) 0.0247(15) 0.0006(12) 0.0040(12) -0.0094(13)
C12 0.0274(17) 0.053(2) 0.0302(17) 0.0059(15) 0.0023(13) -0.0106(16)
C13 0.037(2) 0.0292(19) 0.0279(16) -0.0185(14) 0.0150(14) -0.0103(15)
C14 0.0187(14) 0.0133(13) 0.0099(11) -0.0017(10) 0.0043(10) -0.0016(11)
C15 0.0168(14) 0.0161(14) 0.0118(12) 0.0006(10) 0.0022(10) 0.0006(11)
C16 0.0147(13) 0.0152(14) 0.0096(11) 0.0014(10) 0.0006(10) -0.0013(11)
C17 0.0165(13) 0.0209(15) 0.0125(12) -0.0018(11) 0.0024(10) -0.0011(12)
C18 0.0246(16) 0.0170(15) 0.0164(13) -0.0011(11) 0.0033(12) -0.0046(12)
C19 0.0186(14) 0.0221(16) 0.0198(13) -0.0001(11) 0.0065(11) -0.0063(12)
C20 0.0215(15) 0.0206(15) 0.0199(13) -0.0005(12) 0.0084(11) -0.0004(12)
C21 0.0190(14) 0.0184(15) 0.0170(13) -0.0009(11) 0.0063(11) 0.0011(12)
C22 0.0161(14) 0.0219(15) 0.0149(13) 0.0005(11) 0.0022(11) -0.0048(12)
C23 0.0201(15) 0.0169(15) 0.0169(13) 0.0013(11) 0.0039(11) 0.0004(12)
C24 0.0253(17) 0.0257(18) 0.0272(16) 0.0057(13) 0.0090(13) 0.0060(14)
C25 0.0245(16) 0.0289(19) 0.0381(17) 0.0035(16) 0.0109(13) -0.0121(15)
C26 0.0186(15) 0.0231(16) 0.0238(15) 0.0086(12) -0.0004(12) 0.0055(12)
C27 0.0181(14) 0.0183(15) 0.0221(14) -0.0004(12) 0.0089(11) 0.0027(12)
C28 0.0238(15) 0.0182(15) 0.0171(13) -0.0062(11) 0.0035(11) 0.0044(12)
C29 0.0225(15) 0.0155(15) 0.0268(15) -0.0046(12) 0.0069(12) -0.0002(12)
C30 0.0282(16) 0.0180(15) 0.0216(14) 0.0017(12) 0.0101(12) 0.0060(13)
C31 0.0179(14) 0.0197(15) 0.0234(14) -0.0034(12) 0.0013(11) 0.0053(12)
Ni2 0.0141(2) 0.0127(2) 0.0111(2) -0.00027(18) 0.00324(17) 0.00132(19)
N7 0.0173(12) 0.0157(13) 0.0136(11) -0.0049(9) 0.0054(9) -0.0020(10)
N8 0.0235(14) 0.0199(14) 0.0225(13) -0.0063(11) 0.0119(11) -0.0023(11)
N9 0.0233(14) 0.0179(14) 0.0184(12) -0.0052(10) 0.0073(10) -0.0019(11)
N10 0.0159(12) 0.0148(12) 0.0154(11) 0.0003(9) 0.0018(9) -0.0020(10)
N11 0.0173(12) 0.0150(13) 0.0201(12) 0.0030(10) 0.0039(10) -0.0016(10)
N12 0.0150(12) 0.0166(13) 0.0151(11) 0.0013(9) 0.0020(9) 0.0000(10)
C32 0.0139(13) 0.0147(14) 0.0146(13) 0.0011(11) 0.0013(10) -0.0003(11)
C33 0.0180(15) 0.0163(15) 0.0137(12) 0.0005(11) 0.0035(11) 0.0025(12)
C34 0.0272(16) 0.0148(15) 0.0107(12) -0.0018(11) 0.0028(11) -0.0016(12)
C35 0.0308(17) 0.0182(17) 0.0185(13) -0.0040(12) 0.0055(12) 0.0013(14)
C36 0.042(2) 0.0143(16) 0.0230(14) -0.0026(13) 0.0093(13) -0.0084(14)
C37 0.0347(18) 0.0251(18) 0.0213(14) -0.0047(13) 0.0055(12) -0.0149(15)
C38 0.0245(16) 0.0258(17) 0.0200(14) -0.0032(12) 0.0001(12) 0.0004(13)
C39 0.0213(16) 0.0220(16) 0.0148(13) -0.0005(11) -0.0006(11) -0.0001(13)
C40 0.0179(14) 0.0193(16) 0.0181(13) -0.0021(12) 0.0069(11) -0.0049(12)
C41 0.0254(15) 0.0207(13) 0.0198(13) 0.0015(11) 0.0056(11) -0.0029(11)
C42 0.0311(16) 0.0268(15) 0.0302(16) 0.0069(12) 0.0044(13) 0.0045(13)
C43 0.048(2) 0.031(2) 0.0253(17) 0.0015(15) 0.0039(15) 0.0147(17)
C44 0.040(2) 0.0243(17) 0.0277(16) -0.0116(13) 0.0160(14) -0.0040(15)
C45 0.0157(14) 0.0156(14) 0.0122(12) -0.0011(10) 0.0016(10) -0.0027(11)
C46 0.0162(14) 0.0125(13) 0.0122(12) -0.0006(10) 0.0022(10) 0.0002(11)
C47 0.0166(14) 0.0193(15) 0.0123(12) 0.0013(11) 0.0011(10) -0.0022(12)
C48 0.0136(13) 0.0163(14) 0.0146(12) -0.0008(10) 0.0022(10) 0.0005(11)
C49 0.0198(15) 0.0160(15) 0.0200(14) -0.0008(11) 0.0036(11) -0.0017(11)
C50 0.0187(14) 0.0228(16) 0.0236(15) -0.0004(12) 0.0041(11) -0.0067(12)
C51 0.0153(14) 0.0270(17) 0.0218(14) 0.0004(12) 0.0071(11) 0.0011(12)
C52 0.0199(14) 0.0160(14) 0.0159(13) -0.0008(11) 0.0014(11) -0.0008(12)
C53 0.0153(14) 0.0168(15) 0.0197(13) 0.0008(11) 0.0031(11) -0.0058(11)
C54 0.0229(15) 0.0194(15) 0.0149(13) 0.0007(11) 0.0044(11) 0.0000(12)
C55 0.0165(15) 0.0263(18) 0.0264(15) 0.0070(13) 0.0076(12) -0.0011(13)
C56 0.0250(17) 0.031(2) 0.0362(17) 0.0042(15) 0.0096(13) -0.0045(15)
C57 0.0206(15) 0.0206(15) 0.0212(14) 0.0048(12) -0.0002(12) 0.0039(12)
C58 0.0220(15) 0.0229(16) 0.0148(13) -0.0046(11) 0.0030(11) 0.0070(12)
C59 0.0155(13) 0.0189(15) 0.0221(14) 0.0005(12) 0.0088(11) 0.0040(12)
C60 0.0147(13) 0.0240(16) 0.0204(14) -0.0005(12) 0.0020(11) 0.0051(12)
C61 0.0234(15) 0.0162(15) 0.0209(14) 0.0041(11) 0.0079(11) 0.0098(12)
C62 0.0218(15) 0.0123(14) 0.0274(15) -0.0061(12) 0.0095(12) 0.0002(11)
I1 0.03245(12) 0.02588(11) 0.02786(10) 0.00654(8) 0.00383(8) -0.00335(9)
I2 0.03084(12) 0.02927(12) 0.03113(11) 0.00951(9) 0.00852(9) 0.00224(9)
C63 0.038(2) 0.066(3) 0.037(2) 0.020(2) 0.0004(17) 0.021(2)
C64 0.055(3) 0.091(4) 0.039(2) 0.009(3) 0.005(2) 0.039(3)
C65 0.100(5) 0.073(4) 0.044(3) -0.020(3) -0.038(3) 0.054(4)
C66 0.067(3) 0.052(3) 0.067(3) 0.007(3) -0.029(3) 0.002(3)
C67 0.056(3) 0.055(3) 0.049(3) 0.025(2) 0.000(2) -0.004(2)
C68 0.042(2) 0.045(2) 0.041(2) 0.0075(17) 0.0055(17) 0.0091(18)
C69 0.034(3) 0.070(4) 0.067(3) 0.033(3) -0.003(2) 0.002(2)

loop_
_atom_type_symbol
_atom_type_description
_atom_type_scat_dispersion_real
_atom_type_scat_dispersion_imag
_atom_type_scat_source
C C 0.0181 0.0091 'International Tables Vol C Tables 4.2.6.8 and 6.1.1.4'
H H 0.0000 0.0000 'International Tables Vol C Tables 4.2.6.8 and 6.1.1.4'
N N 0.0311 0.0180 'International Tables Vol C Tables 4.2.6.8 and 6.1.1.4'
Ni Ni -3.0029 0.5091 'International Tables Vol C Tables 4.2.6.8 and 6.1.1.4'
I I -0.3257 6.8362 'International Tables Vol C Tables 4.2.6.8 and 6.1.1.4'

loop_
_geom_angle_atom_site_label_1
_geom_angle_atom_site_label_2
_geom_angle_atom_site_label_3
_geom_angle
C1 Ni1 C14 89.93(12)
C1 Ni1 C30 101.82(13)
C14 Ni1 C30 163.78(13)
C1 Ni1 C28 165.05(14)
C14 Ni1 C28 101.07(12)
C30 Ni1 C28 65.52(12)
C1 Ni1 C31 110.90(12)
C14 Ni1 C31 144.81(13)
C30 Ni1 C31 39.60(13)
C28 Ni1 C31 65.05(12)
C1 Ni1 C27 144.28(13)
C14 Ni1 C27 110.92(12)
C30 Ni1 C27 65.18(12)
C28 Ni1 C27 39.46(12)
C31 Ni1 C27 37.79(12)
C1 Ni1 C29 126.21(13)
C14 Ni1 C29 125.12(13)
C30 Ni1 C29 38.66(13)
C28 Ni1 C29 38.85(12)
C31 Ni1 C29 64.96(13)
C27 Ni1 C29 65.02(12)
N2 N1 C1 114.7(3)
N2 N1 C9 117.8(2)
C1 N1 C9 127.4(3)
N3 N2 N1 103.6(2)
N2 N3 C2 112.4(3)
N2 N3 C13 118.7(3)
C2 N3 C13 128.7(3)
N5 N4 C14 114.8(2)
N5 N4 C22 117.1(3)
C14 N4 C22 128.1(3)
N6 N5 N4 103.5(2)
N5 N6 C15 112.8(3)
N5 N6 C26 117.5(3)
C15 N6 C26 129.7(3)
N1 C1 C2 102.0(2)
N1 C1 Ni1 127.1(2)
C2 C1 Ni1 130.5(2)
N3 C2 C1 107.2(3)
N3 C2 C3 122.7(3)
C1 C2 C3 130.0(3)
C4 C3 C8 119.3(3)
C4 C3 C2 122.2(3)
C8 C3 C2 118.5(3)
C5 C4 C3 119.4(3)
C5 C4 H4 120.3
C3 C4 H4 120.3
C6 C5 C4 121.1(3)
C6 C5 H5 119.5
C4 C5 H5 119.5
C5 C6 C7 120.0(3)
C5 C6 H6 120.0
C7 C6 H6 120.0
C6 C7 C8 119.5(3)
C6 C7 H7 120.2
C8 C7 H7 120.2
C7 C8 C3 120.7(3)
C7 C8 H8 119.7
C3 C8 H8 119.7
N1 C9 C10 112.7(3)
N1 C9 H9A 109.1
C10 C9 H9A 109.1
N1 C9 H9B 109.1
C10 C9 H9B 109.1
H9A C9 H9B 107.8
C9 C10 C11 113.8(3)
C9 C10 H10A 108.8
C11 C10 H10A 108.8
C9 C10 H10B 108.8
C11 C10 H10B 108.8
H10A C10 H10B 107.7
C10 C11 C12 109.5(3)
C10 C11 H11A 109.8
C12 C11 H11A 109.8
C10 C11 H11B 109.8
C12 C11 H11B 109.8
H11A C11 H11B 108.2
C11 C12 H12A 109.5
C11 C12 H12B 109.5
H12A C12 H12B 109.5
C11 C12 H12C 109.5
H12A C12 H12C 109.5
H12B C12 H12C 109.5
N3 C13 H13A 109.5
N3 C13 H13B 109.5
H13A C13 H13B 109.5
N3 C13 H13C 109.5
H13A C13 H13C 109.5
H13B C13 H13C 109.5
N4 C14 C15 102.0(3)
N4 C14 Ni1 127.4(2)
C15 C14 Ni1 130.4(2)
N6 C15 C14 106.8(3)
N6 C15 C16 124.0(3)
C14 C15 C16 129.2(3)
C17 C16 C21 119.2(3)
C17 C16 C15 119.4(3)
C21 C16 C15 121.4(3)
C18 C17 C16 121.2(3)
C18 C17 H17 119.4
C16 C17 H17 119.4
C17 C18 C19 119.6(3)
C17 C18 H18 120.2
C19 C18 H18 120.2
C18 C19 C20 119.7(3)
C18 C19 H19 120.2
C20 C19 H19 120.2
C21 C20 C19 120.8(3)
C21 C20 H20 119.6
C19 C20 H20 119.6
C20 C21 C16 119.5(3)
C20 C21 H21 120.2
C16 C21 H21 120.2
N4 C22 C23 112.9(2)
N4 C22 H22A 109.0
C23 C22 H22A 109.0
N4 C22 H22B 109.0
C23 C22 H22B 109.0
H22A C22 H22B 107.8
C24 C23 C22 112.1(3)
C24 C23 H23A 109.2
C22 C23 H23A 109.2
C24 C23 H23B 109.2
C22 C23 H23B 109.2
H23A C23 H23B 107.9
C23 C24 C25 114.0(3)
C23 C24 H24A 108.7
C25 C24 H24A 108.7
C23 C24 H24B 108.7
C25 C24 H24B 108.7
H24A C24 H24B 107.6
C24 C25 H25A 109.5
C24 C25 H25B 109.5
H25A C25 H25B 109.5
C24 C25 H25C 109.5
H25A C25 H25C 109.5
H25B C25 H25C 109.5
N6 C26 H26A 109.5
N6 C26 H26B 109.5
H26A C26 H26B 109.5
N6 C26 H26C 109.5
H26A C26 H26C 109.5
H26B C26 H26C 109.5
C31 C27 C28 107.9(3)
C31 C27 Ni1 71.10(17)
C28 C27 Ni1 68.53(16)
C31 C27 H27 126.1
C28 C27 H27 126.1
Ni1 C27 H27 125.9
C29 C28 C27 108.4(3)
C29 C28 Ni1 72.64(18)
C27 C28 Ni1 72.01(17)
C29 C28 H28 125.8
C27 C28 H28 125.8
Ni1 C28 H28 121.3
C30 C29 C28 107.0(3)
C30 C29 Ni1 68.36(19)
C28 C29 Ni1 68.50(18)
C30 C29 H29 126.5
C28 C29 H29 126.5
Ni1 C29 H29 128.2
C29 C30 C31 108.5(3)
C29 C30 Ni1 73.0(2)
C31 C30 Ni1 72.15(19)
C29 C30 H30 125.7
C31 C30 H30 125.7
Ni1 C30 H30 120.9
C27 C31 C30 107.8(3)
C27 C31 Ni1 71.12(18)
C30 C31 Ni1 68.25(18)
C27 C31 H31 126.1
C30 C31 H31 126.1
Ni1 C31 H31 126.1
C45 Ni2 C32 88.28(13)
C45 Ni2 C61 164.84(13)
C32 Ni2 C61 103.20(12)
C45 Ni2 C58 101.68(13)
C32 Ni2 C58 165.15(14)
C61 Ni2 C58 65.23(12)
C45 Ni2 C62 126.21(13)
C32 Ni2 C62 126.36(13)
C61 Ni2 C62 38.68(13)
C58 Ni2 C62 38.81(12)
C45 Ni2 C60 143.83(13)
C32 Ni2 C60 112.57(12)
C61 Ni2 C60 39.48(12)
C58 Ni2 C60 65.11(12)
C62 Ni2 C60 65.21(13)
C45 Ni2 C59 110.66(12)
C32 Ni2 C59 145.91(13)
C61 Ni2 C59 64.73(12)
C58 Ni2 C59 39.50(12)
C62 Ni2 C59 65.04(12)
C60 Ni2 C59 37.66(11)
N8 N7 C32 114.8(3)
N8 N7 C40 116.7(2)
C32 N7 C40 128.4(2)
N9 N8 N7 103.2(2)
N8 N9 C33 112.6(3)
N8 N9 C44 118.4(3)
C33 N9 C44 128.9(3)
N11 N10 C45 115.4(2)
N11 N10 C53 116.6(2)
C45 N10 C53 128.1(3)
N12 N11 N10 103.2(2)
N11 N12 C46 112.0(2)
N11 N12 C57 118.0(3)
C46 N12 C57 130.0(3)
N7 C32 C33 102.4(2)
N7 C32 Ni2 127.2(2)
C33 C32 Ni2 129.5(2)
N9 C33 C32 107.0(3)
N9 C33 C34 123.4(3)
C32 C33 C34 129.6(3)
C39 C34 C35 119.7(3)
C39 C34 C33 118.7(3)
C35 C34 C33 121.5(3)
C34 C35 C36 119.3(3)
C34 C35 H35 120.4
C36 C35 H35 120.4
C37 C36 C35 120.5(3)
C37 C36 H36 119.8
C35 C36 H36 119.8
C38 C37 C36 119.8(3)
C38 C37 H37 120.1
C36 C37 H37 120.1
C39 C38 C37 120.3(3)
C39 C38 H38 119.8
C37 C38 H38 119.8
C38 C39 C34 120.4(3)
C38 C39 H39 119.8
C34 C39 H39 119.8
N7 C40 C41 111.1(2)
N7 C40 H40A 109.4
C41 C40 H40A 109.4
N7 C40 H40B 109.4
C41 C40 H40B 109.4
H40A C40 H40B 108.0
C40 C41 C42 112.6(2)
C40 C41 H41A 109.1
C42 C41 H41A 109.1
C40 C41 H41B 109.1
C42 C41 H41B 109.1
H41A C41 H41B 107.8
C43 C42 C41 112.6(3)
C43 C42 H42A 109.1
C41 C42 H42A 109.1
C43 C42 H42B 109.1
C41 C42 H42B 109.1
H42A C42 H42B 107.8
C42 C43 H43A 109.5
C42 C43 H43B 109.5
H43A C43 H43B 109.5
C42 C43 H43C 109.5
H43A C43 H43C 109.5
H43B C43 H43C 109.5
N9 C44 H44A 109.5
N9 C44 H44B 109.5
H44A C44 H44B 109.5
N9 C44 H44C 109.5
H44A C44 H44C 109.5
H44B C44 H44C 109.5
N10 C45 C46 101.9(3)
N10 C45 Ni2 127.6(2)
C46 C45 Ni2 130.4(2)
N12 C46 C45 107.5(3)
N12 C46 C47 123.4(3)
C45 C46 C47 129.1(3)
C52 C47 C48 120.0(3)
C52 C47 C46 121.5(3)
C48 C47 C46 118.5(3)
C49 C48 C47 120.1(3)
C49 C48 H48 120.0
C47 C48 H48 120.0
C50 C49 C48 119.7(3)
C50 C49 H49 120.1
C48 C49 H49 120.1
C49 C50 C51 120.6(3)
C49 C50 H50 119.7
C51 C50 H50 119.7
C50 C51 C52 120.2(3)
C50 C51 H51 119.9
C52 C51 H51 119.9
C47 C52 C51 119.5(3)
C47 C52 H52 120.3
C51 C52 H52 120.3
N10 C53 C54 112.5(3)
N10 C53 H53A 109.1
C54 C53 H53A 109.1
N10 C53 H53B 109.1
C54 C53 H53B 109.1
H53A C53 H53B 107.8
C53 C54 C55 110.6(3)
C53 C54 H54A 109.5
C55 C54 H54A 109.5
C53 C54 H54B 109.5
C55 C54 H54B 109.5
H54A C54 H54B 108.1
C56 C55 C54 113.6(3)
C56 C55 H55A 108.9
C54 C55 H55A 108.9
C56 C55 H55B 108.9
C54 C55 H55B 108.9
H55A C55 H55B 107.7
C55 C56 H56A 109.5
C55 C56 H56B 109.5
H56A C56 H56B 109.5
C55 C56 H56C 109.5
H56A C56 H56C 109.5
H56B C56 H56C 109.5
N12 C57 H57A 109.5
N12 C57 H57B 109.5
H57A C57 H57B 109.5
N12 C57 H57C 109.5
H57A C57 H57C 109.5
H57B C57 H57C 109.5
C62 C58 C59 108.6(3)
C62 C58 Ni2 72.59(17)
C59 C58 Ni2 72.54(17)
C62 C58 H58 125.7
C59 C58 H58 125.7
Ni2 C58 H58 120.9
C60 C59 C58 107.8(3)
C60 C59 Ni2 70.94(17)
C58 C59 Ni2 67.96(16)
C60 C59 H59 126.1
C58 C59 H59 126.1
Ni2 C59 H59 126.6
C59 C60 C61 107.2(3)
C59 C60 Ni2 71.40(17)
C61 C60 Ni2 67.85(17)
C59 C60 H60 126.4
C61 C60 H60 126.4
Ni2 C60 H60 125.9
C62 C61 C60 109.5(3)
C62 C61 Ni2 73.01(18)
C60 C61 Ni2 72.68(18)
C62 C61 H61 125.2
C60 C61 H61 125.2
Ni2 C61 H61 120.7
C61 C62 C58 106.5(3)
C61 C62 Ni2 68.30(18)
C58 C62 Ni2 68.60(18)
C61 C62 H62 126.8
C58 C62 H62 126.8
Ni2 C62 H62 127.8
C68 C63 C64 119.0(5)
C68 C63 C69 120.5(5)
C64 C63 C69 120.4(5)
C65 C64 C63 119.6(5)
C65 C64 H64 120.2
C63 C64 H64 120.2
C64 C65 C66 121.5(5)
C64 C65 H65 119.3
C66 C65 H65 119.3
C67 C66 C65 117.4(5)
C67 C66 H66 121.3
C65 C66 H66 121.3
C66 C67 C68 119.9(5)
C66 C67 H67 120.0
C68 C67 H67 120.0
C63 C68 C67 122.5(5)
C63 C68 H68 118.8
C67 C68 H68 118.8
C63 C69 H69A 109.5
C63 C69 H69B 109.5
H69A C69 H69B 109.5
C63 C69 H69C 109.5
H69A C69 H69C 109.5
H69B C69 H69C 109.5

loop_
_geom_bond_atom_site_label_1
_geom_bond_atom_site_label_2
_geom_bond_distance
Ni1 C1 1.877(3)
Ni1 C14 1.881(3)
Ni1 C30 2.096(3)
Ni1 C28 2.102(3)
Ni1 C31 2.148(3)
Ni1 C27 2.148(3)
Ni1 C29 2.156(3)
N1 N2 1.330(4)
N1 C1 1.376(4)
N1 C9 1.471(4)
N2 N3 1.322(4)
N3 C2 1.359(4)
N3 C13 1.463(4)
N4 N5 1.340(4)
N4 C14 1.370(4)
N4 C22 1.460(4)
N5 N6 1.313(4)
N6 C15 1.363(4)
N6 C26 1.463(4)
C1 C2 1.394(4)
C2 C3 1.479(4)
C3 C4 1.394(5)
C3 C8 1.397(5)
C4 C5 1.392(5)
C4 H4 0.9500
C5 C6 1.375(5)
C5 H5 0.9500
C6 C7 1.387(6)
C6 H6 0.9500
C7 C8 1.390(4)
C7 H7 0.9500
C8 H8 0.9500
C9 C10 1.509(4)
C9 H9A 0.9900
C9 H9B 0.9900
C10 C11 1.530(4)
C10 H10A 0.9900
C10 H10B 0.9900
C11 C12 1.540(5)
C11 H11A 0.9900
C11 H11B 0.9900
C12 H12A 0.9800
C12 H12B 0.9800
C12 H12C 0.9800
C13 H13A 0.9800
C13 H13B 0.9800
C13 H13C 0.9800
C14 C15 1.404(4)
C15 C16 1.466(4)
C16 C17 1.390(4)
C16 C21 1.408(4)
C17 C18 1.384(4)
C17 H17 0.9500
C18 C19 1.393(4)
C18 H18 0.9500
C19 C20 1.395(5)
C19 H19 0.9500
C20 C21 1.385(4)
C20 H20 0.9500
C21 H21 0.9500
C22 C23 1.523(4)
C22 H22A 0.9900
C22 H22B 0.9900
C23 C24 1.516(5)
C23 H23A 0.9900
C23 H23B 0.9900
C24 C25 1.524(5)
C24 H24A 0.9900
C24 H24B 0.9900
C25 H25A 0.9800
C25 H25B 0.9800
C25 H25C 0.9800
C26 H26A 0.9800
C26 H26B 0.9800
C26 H26C 0.9800
C27 C31 1.391(4)
C27 C28 1.436(5)
C27 H27 0.9500
C28 C29 1.417(5)
C28 H28 0.9500
C29 C30 1.409(5)
C29 H29 0.9500
C30 C31 1.439(5)
C30 H30 0.9500
C31 H31 0.9500
Ni2 C45 1.877(3)
Ni2 C32 1.885(3)
Ni2 C61 2.091(3)
Ni2 C58 2.100(3)
Ni2 C62 2.153(3)
Ni2 C60 2.156(3)
Ni2 C59 2.162(3)
N7 N8 1.333(3)
N7 C32 1.366(4)
N7 C40 1.481(4)
N8 N9 1.320(4)
N9 C33 1.360(4)
N9 C44 1.464(4)
N10 N11 1.336(4)
N10 C45 1.365(4)
N10 C53 1.472(4)
N11 N12 1.323(4)
N12 C46 1.366(4)
N12 C57 1.466(4)
C32 C33 1.389(4)
C33 C34 1.477(4)
C34 C39 1.395(5)
C34 C35 1.404(5)
C35 C36 1.406(5)
C35 H35 0.9500
C36 C37 1.392(5)
C36 H36 0.9500
C37 C38 1.390(5)
C37 H37 0.9500
C38 C39 1.390(5)
C38 H38 0.9500
C39 H39 0.9500
C40 C41 1.492(4)
C40 H40A 0.9900
C40 H40B 0.9900
C41 C42 1.525(4)
C41 H41A 0.9900
C41 H41B 0.9900
C42 C43 1.516(5)
C42 H42A 0.9900
C42 H42B 0.9900
C43 H43A 0.9800
C43 H43B 0.9800
C43 H43C 0.9800
C44 H44A 0.9800
C44 H44B 0.9800
C44 H44C 0.9800
C45 C46 1.392(4)
C46 C47 1.477(4)
C47 C52 1.391(4)
C47 C48 1.397(4)
C48 C49 1.396(4)
C48 H48 0.9500
C49 C50 1.381(4)
C49 H49 0.9500
C50 C51 1.385(5)
C50 H50 0.9500
C51 C52 1.400(5)
C51 H51 0.9500
C52 H52 0.9500
C53 C54 1.520(4)
C53 H53A 0.9900
C53 H53B 0.9900
C54 C55 1.532(4)
C54 H54A 0.9900
C54 H54B 0.9900
C55 C56 1.526(5)
C55 H55A 0.9900
C55 H55B 0.9900
C56 H56A 0.9800
C56 H56B 0.9800
C56 H56C 0.9800
C57 H57A 0.9800
C57 H57B 0.9800
C57 H57C 0.9800
C58 C62 1.414(5)
C58 C59 1.442(5)
C58 H58 0.9500
C59 C60 1.393(4)
C59 H59 0.9500
C60 C61 1.436(5)
C60 H60 0.9500
C61 C62 1.407(5)
C61 H61 0.9500
C62 H62 0.9500
C63 C68 1.371(6)
C63 C64 1.388(7)
C63 C69 1.517(8)
C64 C65 1.380(9)
C64 H64 0.9500
C65 C66 1.446(9)
C65 H65 0.9500
C66 C67 1.372(8)
C66 H66 0.9500
C67 C68 1.399(7)
C67 H67 0.9500
C68 H68 0.9500
C69 H69A 0.9800
C69 H69B 0.9800
C69 H69C 0.9800

loop_
_geom_torsion_atom_site_label_1
_geom_torsion_atom_site_label_2
_geom_torsion_atom_site_label_3
_geom_torsion_atom_site_label_4
_geom_torsion
C1 N1 N2 N3 -0.2(4)
C9 N1 N2 N3 176.7(3)
N1 N2 N3 C2 0.2(4)
N1 N2 N3 C13 176.3(3)
C14 N4 N5 N6 0.1(3)
C22 N4 N5 N6 -179.8(2)
N4 N5 N6 C15 0.2(3)
N4 N5 N6 C26 -179.8(2)
N2 N1 C1 C2 0.1(4)
C9 N1 C1 C2 -176.4(3)
N2 N1 C1 Ni1 -172.9(2)
C9 N1 C1 Ni1 10.6(5)
C14 Ni1 C1 N1 103.7(3)
C30 Ni1 C1 N1 -65.1(3)
C28 Ni1 C1 N1 -34.0(7)
C31 Ni1 C1 N1 -105.4(3)
C27 Ni1 C1 N1 -128.7(3)
C29 Ni1 C1 N1 -31.7(3)
C14 Ni1 C1 C2 -67.3(3)
C30 Ni1 C1 C2 124.0(3)
C28 Ni1 C1 C2 155.0(4)
C31 Ni1 C1 C2 83.7(3)
C27 Ni1 C1 C2 60.3(4)
C29 Ni1 C1 C2 157.3(3)
N2 N3 C2 C1 -0.1(4)
C13 N3 C2 C1 -175.8(3)
N2 N3 C2 C3 -177.0(3)
C13 N3 C2 C3 7.4(5)
N1 C1 C2 N3 0.0(3)
Ni1 C1 C2 N3 172.6(2)
N1 C1 C2 C3 176.5(3)
Ni1 C1 C2 C3 -10.8(5)
N3 C2 C3 C4 -59.3(4)
C1 C2 C3 C4 124.7(4)
N3 C2 C3 C8 121.5(3)
C1 C2 C3 C8 -54.6(5)
C8 C3 C4 C5 -1.4(4)
C2 C3 C4 C5 179.4(3)
C3 C4 C5 C6 2.2(5)
C4 C5 C6 C7 -1.2(5)
C5 C6 C7 C8 -0.5(5)
C6 C7 C8 C3 1.2(5)
C4 C3 C8 C7 -0.3(4)
C2 C3 C8 C7 179.0(3)
N2 N1 C9 C10 26.8(4)
C1 N1 C9 C10 -156.8(3)
N1 C9 C10 C11 -179.8(3)
C9 C10 C11 C12 -173.6(3)
N5 N4 C14 C15 -0.4(3)
C22 N4 C14 C15 179.5(3)
N5 N4 C14 Ni1 -176.0(2)
C22 N4 C14 Ni1 3.9(4)
C1 Ni1 C14 N4 100.4(3)
C30 Ni1 C14 N4 -122.7(4)
C28 Ni1 C14 N4 -89.7(3)
C31 Ni1 C14 N4 -27.7(4)
C27 Ni1 C14 N4 -49.9(3)
C29 Ni1 C14 N4 -123.4(2)
C1 Ni1 C14 C15 -73.9(3)
C30 Ni1 C14 C15 62.9(6)
C28 Ni1 C14 C15 95.9(3)
C31 Ni1 C14 C15 158.0(2)
C27 Ni1 C14 C15 135.8(3)
C29 Ni1 C14 C15 62.2(3)
N5 N6 C15 C14 -0.5(3)
C26 N6 C15 C14 179.5(3)
N5 N6 C15 C16 -179.3(3)
C26 N6 C15 C16 0.7(5)
N4 C14 C15 N6 0.5(3)
Ni1 C14 C15 N6 176.0(2)
N4 C14 C15 C16 179.2(3)
Ni1 C14 C15 C16 -5.4(5)
N6 C15 C16 C17 132.3(3)
C14 C15 C16 C17 -46.2(4)
N6 C15 C16 C21 -48.8(4)
C14 C15 C16 C21 132.7(3)
C21 C16 C17 C18 0.5(4)
C15 C16 C17 C18 179.5(3)
C16 C17 C18 C19 0.7(5)
C17 C18 C19 C20 -1.3(5)
C18 C19 C20 C21 0.6(5)
C19 C20 C21 C16 0.6(5)
C17 C16 C21 C20 -1.2(4)
C15 C16 C21 C20 179.9(3)
N5 N4 C22 C23 -77.3(3)
C14 N4 C22 C23 102.8(3)
N4 C22 C23 C24 179.8(3)
C22 C23 C24 C25 -65.4(4)
C1 Ni1 C27 C31 37.2(3)
C14 Ni1 C27 C31 159.2(2)
C30 Ni1 C27 C31 -37.9(2)
C28 Ni1 C27 C31 -118.9(3)
C29 Ni1 C27 C31 -80.7(2)
C1 Ni1 C27 C28 156.1(2)
C14 Ni1 C27 C28 -81.9(2)
C30 Ni1 C27 C28 81.0(2)
C31 Ni1 C27 C28 118.9(3)
C29 Ni1 C27 C28 38.20(19)
C31 C27 C28 C29 -3.5(4)
Ni1 C27 C28 C29 -64.0(2)
C31 C27 C28 Ni1 60.5(2)
C1 Ni1 C28 C29 3.0(6)
C14 Ni1 C28 C29 -133.8(2)
C30 Ni1 C28 C29 36.6(2)
C31 Ni1 C28 C29 80.4(2)
C27 Ni1 C28 C29 116.7(3)
C1 Ni1 C28 C27 -113.7(5)
C14 Ni1 C28 C27 109.6(2)
C30 Ni1 C28 C27 -80.1(2)
C31 Ni1 C28 C27 -36.26(19)
C29 Ni1 C28 C27 -116.7(3)
C27 C28 C29 C30 5.9(4)
Ni1 C28 C29 C30 -57.7(2)
C27 C28 C29 Ni1 63.6(2)
C1 Ni1 C29 C30 -59.4(2)
C14 Ni1 C29 C30 179.71(18)
C28 Ni1 C29 C30 119.6(3)
C31 Ni1 C29 C30 38.98(18)
C27 Ni1 C29 C30 80.8(2)
C1 Ni1 C29 C28 -179.05(19)
C14 Ni1 C29 C28 60.1(2)
C30 Ni1 C29 C28 -119.6(3)
C31 Ni1 C29 C28 -80.7(2)
C27 Ni1 C29 C28 -38.79(19)
C28 C29 C30 C31 -6.1(4)
Ni1 C29 C30 C31 -63.8(2)
C28 C29 C30 Ni1 57.7(2)
C1 Ni1 C30 C29 134.79(19)
C14 Ni1 C30 C29 -0.9(5)
C28 Ni1 C30 C29 -36.81(18)
C31 Ni1 C30 C29 -116.6(3)
C27 Ni1 C30 C29 -80.41(19)
C1 Ni1 C30 C31 -108.59(19)
C14 Ni1 C30 C31 115.8(4)
C28 Ni1 C30 C31 79.81(19)
C27 Ni1 C30 C31 36.20(18)
C29 Ni1 C30 C31 116.6(3)
C28 C27 C31 C30 -0.3(4)
Ni1 C27 C31 C30 58.6(2)
C28 C27 C31 Ni1 -58.9(2)
C29 C30 C31 C27 4.0(4)
Ni1 C30 C31 C27 -60.4(2)
C29 C30 C31 Ni1 64.4(2)
C1 Ni1 C31 C27 -157.8(2)
C14 Ni1 C31 C27 -35.2(3)
C30 Ni1 C31 C27 119.0(3)
C28 Ni1 C31 C27 37.8(2)
C29 Ni1 C31 C27 80.9(2)
C1 Ni1 C31 C30 83.2(2)
C14 Ni1 C31 C30 -154.1(2)
C28 Ni1 C31 C30 -81.1(2)
C27 Ni1 C31 C30 -119.0(3)
C29 Ni1 C31 C30 -38.05(18)
C32 N7 N8 N9 0.2(4)
C40 N7 N8 N9 -177.6(3)
N7 N8 N9 C33 0.5(4)
N7 N8 N9 C44 -177.3(3)
C45 N10 N11 N12 -0.3(3)
C53 N10 N11 N12 180.0(2)
N10 N11 N12 C46 -0.3(3)
N10 N11 N12 C57 -178.9(2)
N8 N7 C32 C33 -0.7(3)
C40 N7 C32 C33 176.7(3)
N8 N7 C32 Ni2 169.5(2)
C40 N7 C32 Ni2 -13.1(5)
C45 Ni2 C32 N7 -100.7(3)
C61 Ni2 C32 N7 69.3(3)
C58 Ni2 C32 N7 31.9(7)
C62 Ni2 C32 N7 34.7(3)
C60 Ni2 C32 N7 109.7(3)
C59 Ni2 C32 N7 133.5(3)
C45 Ni2 C32 C33 66.9(3)
C61 Ni2 C32 C33 -123.1(3)
C58 Ni2 C32 C33 -160.6(4)
C62 Ni2 C32 C33 -157.8(3)
C60 Ni2 C32 C33 -82.7(3)
C59 Ni2 C32 C33 -59.0(4)
N8 N9 C33 C32 -1.0(4)
C44 N9 C33 C32 176.6(3)
N8 N9 C33 C34 176.2(3)
C44 N9 C33 C34 -6.2(5)
N7 C32 C33 N9 1.0(3)
Ni2 C32 C33 N9 -168.9(2)
N7 C32 C33 C34 -176.0(3)
Ni2 C32 C33 C34 14.1(5)
N9 C33 C34 C39 -124.4(3)
C32 C33 C34 C39 52.1(4)
N9 C33 C34 C35 56.3(4)
C32 C33 C34 C35 -127.1(4)
C39 C34 C35 C36 -0.4(4)
C33 C34 C35 C36 178.8(3)
C34 C35 C36 C37 0.1(5)
C35 C36 C37 C38 -0.6(5)
C36 C37 C38 C39 1.3(5)
C37 C38 C39 C34 -1.6(5)
C35 C34 C39 C38 1.1(4)
C33 C34 C39 C38 -178.1(3)
N8 N7 C40 C41 50.8(4)
C32 N7 C40 C41 -126.5(3)
N7 C40 C41 C42 60.1(3)
C40 C41 C42 C43 -173.7(3)
N11 N10 C45 C46 0.8(3)
C53 N10 C45 C46 -179.5(3)
N11 N10 C45 Ni2 176.5(2)
C53 N10 C45 Ni2 -3.8(4)
C32 Ni2 C45 N10 -101.5(3)
C61 Ni2 C45 N10 118.8(5)
C58 Ni2 C45 N10 89.6(3)
C62 Ni2 C45 N10 123.0(3)
C60 Ni2 C45 N10 26.1(4)
C59 Ni2 C45 N10 49.5(3)
C32 Ni2 C45 C46 73.0(3)
C61 Ni2 C45 C46 -66.7(6)
C58 Ni2 C45 C46 -95.9(3)
C62 Ni2 C45 C46 -62.5(3)
C60 Ni2 C45 C46 -159.4(2)
C59 Ni2 C45 C46 -136.0(3)
N11 N12 C46 C45 0.8(3)
C57 N12 C46 C45 179.2(3)
N11 N12 C46 C47 -179.5(3)
C57 N12 C46 C47 -1.1(5)
N10 C45 C46 N12 -0.9(3)
Ni2 C45 C46 N12 -176.5(2)
N10 C45 C46 C47 179.4(3)
Ni2 C45 C46 C47 3.8(5)
N12 C46 C47 C52 49.7(4)
C45 C46 C47 C52 -130.6(3)
N12 C46 C47 C48 -132.0(3)
C45 C46 C47 C48 47.6(4)
C52 C47 C48 C49 -0.3(4)
C46 C47 C48 C49 -178.6(3)
C47 C48 C49 C50 -0.7(5)
C48 C49 C50 C51 0.9(5)
C49 C50 C51 C52 -0.2(5)
C48 C47 C52 C51 1.0(5)
C46 C47 C52 C51 179.3(3)
C50 C51 C52 C47 -0.8(5)
N11 N10 C53 C54 76.9(3)
C45 N10 C53 C54 -102.7(3)
N10 C53 C54 C55 179.3(3)
C53 C54 C55 C56 66.0(4)
C45 Ni2 C58 C62 134.9(2)
C32 Ni2 C58 C62 3.6(6)
C61 Ni2 C58 C62 -37.06(19)
C60 Ni2 C58 C62 -80.7(2)
C59 Ni2 C58 C62 -116.7(3)
C45 Ni2 C58 C59 -108.4(2)
C32 Ni2 C58 C59 120.3(5)
C61 Ni2 C58 C59 79.7(2)
C62 Ni2 C58 C59 116.7(3)
C60 Ni2 C58 C59 35.98(18)
C62 C58 C59 C60 4.1(4)
Ni2 C58 C59 C60 -60.0(2)
C62 C58 C59 Ni2 64.1(2)
C45 Ni2 C59 C60 -157.5(2)
C32 Ni2 C59 C60 -37.5(3)
C61 Ni2 C59 C60 38.2(2)
C58 Ni2 C59 C60 119.3(3)
C62 Ni2 C59 C60 81.1(2)
C45 Ni2 C59 C58 83.3(2)
C32 Ni2 C59 C58 -156.8(2)
C61 Ni2 C59 C58 -81.0(2)
C62 Ni2 C59 C58 -38.12(19)
C60 Ni2 C59 C58 -119.3(3)
C58 C59 C60 C61 -0.5(3)
Ni2 C59 C60 C61 -58.6(2)
C58 C59 C60 Ni2 58.1(2)
C45 Ni2 C60 C59 37.4(3)
C32 Ni2 C60 C59 158.32(19)
C61 Ni2 C60 C59 -118.3(3)
C58 Ni2 C60 C59 -37.7(2)
C62 Ni2 C60 C59 -80.7(2)
C45 Ni2 C60 C61 155.7(2)
C32 Ni2 C60 C61 -83.4(2)
C58 Ni2 C60 C61 80.6(2)
C62 Ni2 C60 C61 37.65(18)
C59 Ni2 C60 C61 118.3(3)
C59 C60 C61 C62 -3.3(4)
Ni2 C60 C61 C62 -64.2(2)
C59 C60 C61 Ni2 60.9(2)
C45 Ni2 C61 C62 5.5(6)
C32 Ni2 C61 C62 -132.95(19)
C58 Ni2 C61 C62 37.17(18)
C60 Ni2 C61 C62 117.5(3)
C59 Ni2 C61 C62 80.97(19)
C45 Ni2 C61 C60 -112.0(5)
C32 Ni2 C61 C60 109.59(19)
C58 Ni2 C61 C60 -80.29(19)
C62 Ni2 C61 C60 -117.5(3)
C59 Ni2 C61 C60 -36.49(17)
C60 C61 C62 C58 5.8(3)
Ni2 C61 C62 C58 -58.2(2)
C60 C61 C62 Ni2 64.0(2)
C59 C58 C62 C61 -6.0(3)
Ni2 C58 C62 C61 58.0(2)
C59 C58 C62 Ni2 -64.0(2)
C45 Ni2 C62 C61 -178.23(18)
C32 Ni2 C62 C61 62.2(2)
C58 Ni2 C62 C61 -118.9(3)
C60 Ni2 C62 C61 -38.42(18)
C59 Ni2 C62 C61 -80.10(19)
C45 Ni2 C62 C58 -59.3(2)
C32 Ni2 C62 C58 -178.86(19)
C61 Ni2 C62 C58 118.9(3)
C60 Ni2 C62 C58 80.5(2)
C59 Ni2 C62 C58 38.80(19)
C68 C63 C64 C65 0.7(6)
C69 C63 C64 C65 -179.7(4)
C63 C64 C65 C66 -1.3(7)
C64 C65 C66 C67 -0.3(7)
C65 C66 C67 C68 2.6(7)
C64 C63 C68 C67 1.6(6)
C69 C63 C68 C67 -178.0(4)
C66 C67 C68 C63 -3.4(7)
